data_7027173
loop_
_publ_author_name
'Zheng, Li-Min'
'Zhao, Jie-Shou'
'Lii, Kwang-Hwa'
'Zhang, Li-Yi'
'Liu, Yang'
'Xin, Xin-Quan'

_publ_section_title
;
 One- and two-dimensional materials containing vanadium oxide: structures
 and magnetic properties of Cu(dien)V2O6&#x00B7;H2O and Ni(dien)V2O6
 (dien&#x2005;=&#x2005;diethylenetriamine)&#x200A;&#x2020;
;
_journal_issue 6
_journal_name_full 'Journal of the Chemical Society, Dalton Transactions'
_journal_page_first 939
_journal_paper_doi 10.1039/a808839j
_journal_year 1999
_chemical_formula_sum 'C4 H15 Cu N3 O7 V2'
_chemical_formula_weight 382.61
_chemical_name_systematic
; 
 ? 
;
_space_group_IT_number 19
_symmetry_space_group_name_Hall 'P 2ac 2ab'
_symmetry_space_group_name_H-M 'P 21 21 21'
_atom_sites_solution_hydrogens geom
_atom_sites_solution_primary direct
_atom_sites_solution_secondary difmap
_audit_creation_method SHELXL
_cell_angle_alpha 90.00
_cell_angle_beta 90.00
_cell_angle_gamma 90.00
_cell_formula_units_Z 4
_cell_length_a 8.0144(3)
_cell_length_b 9.7028(4)
_cell_length_c 16.2300(7)
_cell_measurement_reflns_used 3674
_cell_measurement_temperature 293(2)
_cell_volume 1262.08(9)
_computing_cell_refinement 'SMART (Siemens, 1994)'
_computing_data_collection 'SMART (Siemens, 1994)'
_computing_data_reduction 'SAINT (Siemens, 1995)'
_computing_molecular_graphics 'SHELXTL (Sheldrick, 1994)'
_computing_publication_material 'SHELXTL (Sheldrick, 1994)'
_computing_structure_refinement 'SHELXTL (Sheldrick, 1994)'
_computing_structure_solution 'SHELXTL (Sheldrick, 1994)'
_diffrn_ambient_temperature 293(2)
_diffrn_measurement_device 'Siemens Smart-CCD diffractometer'
_diffrn_measurement_method '\w scan'
_diffrn_radiation_monochromator graphite
_diffrn_radiation_source 'fine-focus sealed tube'
_diffrn_radiation_type MoK\a
_diffrn_radiation_wavelength 0.71073
_diffrn_reflns_av_R_equivalents 0.0475
_diffrn_reflns_av_sigmaI/netI 0.0678
_diffrn_reflns_limit_h_max 10
_diffrn_reflns_limit_h_min -10
_diffrn_reflns_limit_k_max 13
_diffrn_reflns_limit_k_min -13
_diffrn_reflns_limit_l_max 13
_diffrn_reflns_limit_l_min -21
_diffrn_reflns_number 7919
_diffrn_reflns_theta_max 28.84
_diffrn_reflns_theta_min 2.45
_exptl_absorpt_coefficient_mu 3.145
_exptl_absorpt_correction_T_max 0.879
_exptl_absorpt_correction_T_min 0.585
_exptl_absorpt_correction_type empirical
_exptl_crystal_colour black
_exptl_crystal_density_diffrn 2.014
_exptl_crystal_description needle
_exptl_crystal_F_000 764
_exptl_crystal_size_max 0.20
_exptl_crystal_size_mid 0.10
_exptl_crystal_size_min 0.08
_refine_diff_density_max 0.402
_refine_diff_density_min -0.439
_refine_diff_density_rms 0.100
_refine_ls_abs_structure_details 'Flack H D (1983), Acta Cryst. A39, 876-881'
_refine_ls_abs_structure_Flack -0.03(2)
_refine_ls_extinction_method none
_refine_ls_goodness_of_fit_all 0.987
_refine_ls_goodness_of_fit_obs 1.002
_refine_ls_matrix_type full
_refine_ls_number_parameters 214
_refine_ls_number_reflns 3042
_refine_ls_number_restraints 0
_refine_ls_restrained_S_all 0.987
_refine_ls_restrained_S_obs 1.002
_refine_ls_R_factor_all 0.0626
_refine_ls_R_factor_obs 0.0369
_refine_ls_shift/esd_max 0.000
_refine_ls_shift/esd_mean 0.000
_refine_ls_structure_factor_coef Fsqd
_refine_ls_weighting_details 'w=1/[\s^2^(Fo^2^)+(0.0277P)^2^+0.0000P] where P=(Fo^2^+2Fc^2^)/3'
_refine_ls_weighting_scheme calc
_refine_ls_wR_factor_all 0.0737
_refine_ls_wR_factor_obs 0.0649
_reflns_number_observed 2340
_reflns_number_total 3042
_reflns_observed_criterion >2sigma(I)
_cod_data_source_file 808839jsup1.cif
_cod_data_source_block cuv
_cod_depositor_comments
;
The following automatic conversions were performed:

'_refine_ls_weighting_scheme' value 'calc
w=1/[\s^2^(Fo^2^)+(0.0277P)^2^+0.0000P] where P=(Fo^2^+2Fc^2^)/3' was
changed to 'calc'. New tag '_refine_ls_weighting_details' was
created. The value of the new tag was set to
'w=1/[\s^2^(Fo^2^)+(0.0277P)^2^+0.0000P] where P=(Fo^2^+2Fc^2^)/3'.

Automatic conversion script
Id: cif_fix_values 3143 2015-03-26 13:38:13Z robertas 
;
_cod_database_code 7027173

loop_
_symmetry_equiv_pos_as_xyz
'x, y, z'
'-x+1/2, -y, z+1/2'
'-x, y+1/2, -z+1/2'
'x+1/2, -y+1/2, -z'

loop_
_atom_site_aniso_label
_atom_site_aniso_U_11
_atom_site_aniso_U_22
_atom_site_aniso_U_33
_atom_site_aniso_U_23
_atom_site_aniso_U_13
_atom_site_aniso_U_12
Cu 0.0269(3) 0.0186(3) 0.0268(3) -0.0009(2) -0.0019(3) 0.0023(2)
V1 0.0224(4) 0.0193(4) 0.0187(3) 0.0010(3) 0.0005(3) 0.0017(3)
V2 0.0201(4) 0.0285(4) 0.0243(4) 0.0009(3) 0.0036(4) -0.0006(4)
O1 0.035(2) 0.0201(15) 0.0195(14) 0.0016(12) 0.0011(14) -0.001(2)
O2 0.051(2) 0.019(2) 0.036(2) -0.0040(14) 0.010(2) 0.000(2)
O3 0.027(2) 0.030(2) 0.042(2) -0.005(2) 0.007(2) -0.002(2)
O4 0.038(2) 0.052(3) 0.035(2) 0.006(2) 0.014(2) -0.001(2)
O5 0.031(2) 0.035(2) 0.033(2) -0.001(2) 0.003(2) -0.011(2)
O6 0.027(2) 0.053(2) 0.046(2) 0.001(2) -0.006(2) 0.008(2)
N1 0.025(2) 0.029(2) 0.042(3) -0.005(2) -0.004(2) 0.005(2)
N2 0.030(2) 0.027(2) 0.027(2) 0.002(2) 0.011(2) 0.000(2)
N3 0.035(2) 0.036(3) 0.023(2) 0.005(2) -0.005(2) -0.002(2)
C1 0.036(3) 0.041(3) 0.054(4) -0.013(3) -0.009(3) -0.007(3)
C2 0.049(3) 0.027(3) 0.036(3) -0.010(2) 0.001(3) -0.003(2)
C3 0.037(3) 0.026(3) 0.052(4) 0.002(2) 0.008(3) 0.007(2)
C4 0.038(3) 0.037(3) 0.058(4) 0.020(3) -0.001(3) 0.014(3)
OW 0.044(2) 0.046(2) 0.049(2) 0.004(2) 0.010(2) 0.009(2)

loop_
_atom_site_label
_atom_site_type_symbol
_atom_site_fract_x
_atom_site_fract_y
_atom_site_fract_z
_atom_site_U_iso_or_equiv
_atom_site_thermal_displace_type
_atom_site_occupancy
_atom_site_calc_flag
Cu Cu 0.91373(7) 0.01461(5) 0.31751(3) 0.02412(14) Uani 1 d
V1 V 0.88772(9) -0.31690(7) 0.36286(4) 0.0201(2) Uani 1 d
V2 V 0.59983(10) -0.15972(8) 0.45197(4) 0.0243(2) Uani 1 d
O1 O 0.9169(4) -0.1845(3) 0.2975(2) 0.0248(6) Uani 1 d
O2 O 0.9202(4) 0.5428(3) 0.3108(2) 0.0354(8) Uani 1 d
O3 O 0.6783(4) -0.3179(3) 0.4031(2) 0.0332(8) Uani 1 d
O4 O 0.5306(4) 0.8028(4) 0.5543(2) 0.0418(9) Uani 1 d
O5 O 0.7532(4) -0.0480(3) 0.4534(2) 0.0330(8) Uani 1 d
O6 O 0.4527(4) -0.0979(4) 0.3938(2) 0.0421(9) Uani 1 d
N1 N 1.1132(5) 0.0143(4) 0.3913(3) 0.0322(10) Uani 1 d
N2 N 0.9033(5) 0.2156(4) 0.3438(2) 0.0281(9) Uani 1 d
N3 N 0.6876(5) 0.0438(5) 0.2672(3) 0.0314(10) Uani 1 d
C1 C 1.1616(7) 0.1575(6) 0.4107(4) 0.0436(14) Uani 1 d
C2 C 1.0022(7) 0.2403(6) 0.4187(4) 0.0371(13) Uani 1 d
C3 C 0.7246(6) 0.2540(6) 0.3463(4) 0.0382(13) Uani 1 d
C4 C 0.6462(7) 0.1927(6) 0.2703(4) 0.0443(14) Uani 1 d
OW O 0.5755(6) 0.9728(4) 0.0978(3) 0.0465(10) Uani 1 d
H1 H 1.1780(62) -0.0274(55) 0.3807(32) 0.035(18) Uiso 1 d
H2 H 1.0498(122) -0.0425(108) 0.4485(54) 0.173(41) Uiso 1 d
H3 H 1.2233(70) 0.1651(57) 0.4723(33) 0.063(18) Uiso 1 d
H4 H 1.2350(52) 0.2036(49) 0.3651(28) 0.033(13) Uiso 1 d
H5 H 1.0291(57) 0.3264(62) 0.4285(29) 0.038(15) Uiso 1 d
H6 H 0.9330(67) 0.2236(55) 0.4658(31) 0.051(17) Uiso 1 d
H7 H 0.9542(58) 0.2430(55) 0.3080(31) 0.035(17) Uiso 1 d
H8 H 0.6972(61) 0.3565(55) 0.3478(28) 0.041(14) Uiso 1 d
H9 H 0.6759(51) 0.2098(50) 0.3986(28) 0.028(13) Uiso 1 d
H10 H 0.6869(63) 0.2347(54) 0.2301(31) 0.039(16) Uiso 1 d
H11 H 0.5183(66) 0.2036(69) 0.2689(37) 0.069(19) Uiso 1 d
H12 H 0.6244(66) -0.0044(57) 0.2953(34) 0.055(18) Uiso 1 d
H13 H 0.6746(54) 0.0044(49) 0.2187(29) 0.024(13) Uiso 1 d
H1W H 0.5134(60) 1.0246(56) 0.1054(32) 0.026(17) Uiso 1 d
H2W H 0.6532(78) 1.0035(69) 0.0633(36) 0.072(22) Uiso 1 d

loop_
_atom_type_symbol
_atom_type_description
_atom_type_scat_dispersion_real
_atom_type_scat_dispersion_imag
_atom_type_scat_source
C C 0.0033 0.0016 'International Tables Vol C Tables 4.2.6.8 and 6.1.1.4'
H H 0.0000 0.0000 'International Tables Vol C Tables 4.2.6.8 and 6.1.1.4'
N N 0.0061 0.0033 'International Tables Vol C Tables 4.2.6.8 and 6.1.1.4'
O O 0.0106 0.0060 'International Tables Vol C Tables 4.2.6.8 and 6.1.1.4'
V V 0.3005 0.5294 'International Tables Vol C Tables 4.2.6.8 and 6.1.1.4'
Cu Cu 0.3201 1.2651 'International Tables Vol C Tables 4.2.6.8 and 6.1.1.4'

loop_
_geom_angle_atom_site_label_1
_geom_angle_atom_site_label_2
_geom_angle_atom_site_label_3
_geom_angle
_geom_angle_site_symmetry_1
_geom_angle_site_symmetry_3
O1 Cu N1 95.01(15) . .
O1 Cu N2 176.74(15) . .
N1 Cu N2 84.7(2) . .
O1 Cu N3 94.8(2) . .
N1 Cu N3 165.1(2) . .
N2 Cu N3 84.9(2) . .
O2 V1 O1 106.88(14) 1_545 .
O2 V1 O4 110.8(2) 1_545 4_556
O1 V1 O4 109.3(2) . 4_556
O2 V1 O3 109.5(2) 1_545 .
O1 V1 O3 111.2(2) . .
O4 V1 O3 109.1(2) 4_556 .
O6 V2 O5 107.9(2) . .
O6 V2 O4 112.9(2) . 1_545
O5 V2 O4 110.7(2) . 1_545
O6 V2 O3 107.8(2) . .
O5 V2 O3 107.57(15) . .
O4 V2 O3 109.7(2) 1_545 .
V1 O1 Cu 130.3(2) . .
V1 O3 V2 118.1(2) . .
V1 O4 V2 152.9(2) 4_456 1_565
C1 N1 Cu 109.7(3) . .
C2 N2 C3 117.2(4) . .
C2 N2 Cu 108.2(3) . .
C3 N2 Cu 107.0(3) . .
C4 N3 Cu 109.0(3) . .
N1 C1 C2 107.2(4) . .
N2 C2 C1 107.3(4) . .
N2 C3 C4 106.3(4) . .
N3 C4 C3 108.6(4) . .

loop_
_geom_bond_atom_site_label_1
_geom_bond_atom_site_label_2
_geom_bond_distance
_geom_bond_site_symmetry_2
Cu O1 1.959(3) .
Cu N1 1.997(4) .
Cu N2 1.998(4) .
Cu N3 2.008(4) .
V1 O2 1.623(3) 1_545
V1 O1 1.682(3) .
V1 O4 1.771(3) 4_556
V1 O3 1.802(3) .
V2 O6 1.626(3) .
V2 O5 1.639(3) .
V2 O4 1.789(3) 1_545
V2 O3 1.838(3) .
O2 V1 1.623(3) 1_565
O4 V1 1.771(3) 4_456
O4 V2 1.789(3) 1_565
N1 C1 1.476(7) .
N2 C2 1.471(6) .
N2 C3 1.481(6) .
N3 C4 1.483(7) .
C1 C2 1.515(8) .
C3 C4 1.507(8) .
